data_7719387
loop_
_publ_author_name
'Kelly, Conor T.'
'Cuza, Emmelyne'
'Pasquetti, Eoin'
'Quinn, Niall'
'Griffin, Michael'
'Nockemann, Peter'
'M&#xfc;ller-Bunz, Helge'
'Bruno-Colmenarez, Julia'
'Felton, Solveig'
'Lada, Zoi G.'
'Morgan, Grace G.'

_publ_section_title
;
 Symmetric and asymmetric ligands for Fe<sup>III</sup> spin crossover -
 the influence of the <i>C</i><sub>2</sub> axis.
;
_journal_issue 38
_journal_name_full 'Dalton transactions (Cambridge, England : 2003)'
_journal_page_first 14522
_journal_page_last 14532
_journal_paper_doi 10.1039/d5dt01833a
_journal_volume 54
_journal_year 2025
_chemical_formula_moiety '2(C10.5 H13 Fe0.5 N2 O), C F3 O3 S'
_chemical_formula_sum 'C22 H26 F3 Fe N4 O5 S'
_chemical_formula_weight 571.38
_space_group_crystal_system tetragonal
_space_group_IT_number 106
_space_group_name_Hall 'P 4c -2ab'
_space_group_name_H-M_alt 'P 42 b c'
_atom_sites_solution_hydrogens mixed
_audit_creation_date 2025-06-04
_audit_creation_method
;
Olex2 1.5
(compiled 2025.05.31 svn.r86d253d1 for OlexSys, GUI svn.r7254)
;
_audit_update_record
;
2025-06-04 deposited with the CCDC.	2025-09-05 downloaded from the CCDC.
;
_cell_angle_alpha 90
_cell_angle_beta 90
_cell_angle_gamma 90
_cell_formula_units_Z 8
_cell_length_a 17.4630(3)
_cell_length_b 17.4630(3)
_cell_length_c 15.7651(6)
_cell_measurement_reflns_used 5854
_cell_measurement_temperature 100(2)
_cell_measurement_theta_max 71.2010
_cell_measurement_theta_min 5.0470
_cell_volume 4807.7(2)
_computing_cell_refinement 'CrysAlisPro 1.171.40.53 (Rigaku OD, 2019)'
_computing_data_collection 'CrysAlisPro 1.171.40.53 (Rigaku OD, 2019)'
_computing_data_reduction 'CrysAlisPro 1.171.40.53 (Rigaku OD, 2019)'
_computing_molecular_graphics 'Olex2 1.5 (Dolomanov et al., 2009)'
_computing_publication_material 'Olex2 1.5 (Dolomanov et al., 2009)'
_computing_structure_refinement 'SHELXL 2019/3 (Sheldrick, 2015)'
_computing_structure_solution 'SHELXT 2018/2 (Sheldrick, 2018)'
_diffrn_ambient_temperature 100(2)
_diffrn_detector_area_resol_mean 8.0509
_diffrn_measured_fraction_theta_full 1.000
_diffrn_measured_fraction_theta_max 0.988
_diffrn_measurement_device_type 'SuperNova, Dual, Cu at home/near, EosS2'
_diffrn_measurement_method '\w scans'
_diffrn_radiation_type CuK\a
_diffrn_radiation_wavelength 1.54184
_diffrn_reflns_av_R_equivalents 0.0600
_diffrn_reflns_av_unetI/netI 0.0474
_diffrn_reflns_Laue_measured_fraction_full 1.000
_diffrn_reflns_Laue_measured_fraction_max 0.988
_diffrn_reflns_limit_h_max 21
_diffrn_reflns_limit_h_min -15
_diffrn_reflns_limit_k_max 20
_diffrn_reflns_limit_k_min -18
_diffrn_reflns_limit_l_max 19
_diffrn_reflns_limit_l_min -18
_diffrn_reflns_number 12617
_diffrn_reflns_point_group_measured_fraction_full 0.804
_diffrn_reflns_point_group_measured_fraction_max 0.785
_diffrn_reflns_theta_full 67.684
_diffrn_reflns_theta_max 71.584
_diffrn_reflns_theta_min 3.579
_exptl_absorpt_coefficient_mu 6.435
_exptl_absorpt_correction_T_max 1.000
_exptl_absorpt_correction_T_min 0.307
_exptl_absorpt_correction_type gaussian
_exptl_absorpt_process_details
;
CrysAlisPro 1.171.40.53 (Rigaku Oxford Diffraction, 2019) 
Numerical absorption correction based on gaussian integration over 
a multifaceted crystal model 
Empirical absorption correction using spherical harmonics, 
implemented in SCALE3 ABSPACK scaling algorithm. 
;
_exptl_crystal_colour black
_exptl_crystal_colour_primary black
_exptl_crystal_density_diffrn 1.579
_exptl_crystal_description block
_exptl_crystal_F_000 2360
_exptl_crystal_size_max 0.393
_exptl_crystal_size_mid 0.083
_exptl_crystal_size_min 0.058
_refine_diff_density_max 0.761
_refine_diff_density_min -0.493
_refine_diff_density_rms 0.094
_refine_ls_abs_structure_details
;
 Refined as an inversion twin.
;
_refine_ls_abs_structure_Flack 0.044(16)
_refine_ls_extinction_method none
_refine_ls_goodness_of_fit_ref 1.151
_refine_ls_hydrogen_treatment mixed
_refine_ls_matrix_type full
_refine_ls_number_parameters 331
_refine_ls_number_reflns 3687
_refine_ls_number_restraints 9
_refine_ls_restrained_S_all 1.150
_refine_ls_R_factor_all 0.0672
_refine_ls_R_factor_gt 0.0584
_refine_ls_shift/su_max 0.000
_refine_ls_shift/su_mean 0.000
_refine_ls_structure_factor_coef Fsqd
_refine_ls_weighting_details 'w=1/[\s^2^(Fo^2^)+(0.0477P)^2^+15.9272P] where P=(Fo^2^+2Fc^2^)/3'
_refine_ls_weighting_scheme calc
_refine_ls_wR_factor_gt 0.1419
_refine_ls_wR_factor_ref 0.1463
_reflns_Friedel_coverage 0.527
_reflns_Friedel_fraction_full 0.592
_reflns_Friedel_fraction_max 0.565
_reflns_number_gt 3252
_reflns_number_total 3687
_reflns_threshold_expression 'I > 2\s(I)'
_cod_data_source_file d5dt01833a2.cif
_cod_data_source_block 1-1b_mor1820
_cod_depositor_comments 'Adding full bibliography for 7719387--7719420.cif.'
_cod_database_code 7719387
_shelx_shelxl_version_number 2019/3
_shelx_space_group_comment
;
The symmetry employed for this shelxl refinement is uniquely defined
by the following loop, which should always be used as a source of
symmetry information in preference to the above space-group names.
They are only intended as comments.
;
_shelx_estimated_absorpt_t_max 0.707
_shelx_estimated_absorpt_t_min 0.186
_olex2_refinement_description
;
1. Twinned data refinement
 Scales: 0.956(16)
 0.044(16)
2. Fixed Uiso
 At 1.2 times of:
  All H(H,H) groups, All C(H) groups, All C(H,H) groups, All N(H) groups
3. Restrained distances
 C22-C21 = C23-C22
 1.53 with sigma of 0.02
 N4-H4
 0.85 with sigma of 0.02
 C23-H23B = C23-H23A
 0.99 with sigma of 0.01
 H23B-H23A
 1.6 with sigma of 0.01
 H22A-H23B
 2.28 with sigma of 0.01
 H22A-H23A
 2.46 with sigma of 0.01
4. Others
 Fixed Sof: H11A(0.5) H11B(0.5) C21(0.5) H21A(0.5) H21B(0.5) C22(0.5)
 H22A(0.5) H22B(0.5) C23(0.5) H23A(0.5) H23B(0.5)
5.a Ternary CH refined with riding coordinates:
 N2(H2A)
5.b Secondary CH2 refined with riding coordinates:
 C8(H8A,H8B), C9(H9A,H9B), C10(H10A,H10B), C11(H11A,H11B), C19(H19A,H19B),
 C20(H20A,H20B), C21(H21A,H21B), C22(H22A,H22B)
5.c Aromatic/amide H refined with riding coordinates:
 C2(H2), C3(H3), C4(H4A), C5(H5), C7(H7), C13(H13), C14(H14), C15(H15),
 C16(H16), C18(H18)
;
_olex2_submission_special_instructions 'No special instructions were received'

loop_
_space_group_symop_operation_xyz
'x, y, z'
'-x, -y, z'
'-y, x, z+1/2'
'y, -x, z+1/2'
'x+1/2, -y+1/2, z'
'-x+1/2, y+1/2, z'
'-y+1/2, -x+1/2, z+1/2'
'y+1/2, x+1/2, z+1/2'

loop_
_atom_site_label
_atom_site_type_symbol
_atom_site_fract_x
_atom_site_fract_y
_atom_site_fract_z
_atom_site_U_iso_or_equiv
_atom_site_adp_type
_atom_site_occupancy
_atom_site_site_symmetry_order
_atom_site_calc_flag
_atom_site_refinement_flags_posn
_atom_site_refinement_flags_adp
_atom_site_refinement_flags_occupancy
_atom_site_disorder_assembly
_atom_site_disorder_group
Fe1 Fe 0.500000 0.000000 0.49157(12) 0.0115(4) Uani 1 2 d S T P . .
O1 O 0.4250(3) -0.0486(3) 0.4190(4) 0.0164(11) Uani 1 1 d . . . . .
C1 C 0.3582(4) -0.0286(4) 0.3877(5) 0.0155(15) Uiso 1 1 d . . . . .
C2 C 0.3161(4) -0.0837(5) 0.3409(5) 0.0189(17) Uani 1 1 d . . . . .
H2 H 0.334922 -0.134482 0.335356 0.023 Uiso 1 1 calc R U . . .
C3 C 0.2474(5) -0.0633(6) 0.3033(5) 0.0240(19) Uani 1 1 d . . . . .
H3 H 0.220527 -0.099678 0.269719 0.029 Uiso 1 1 calc R U . . .
C4 C 0.2173(6) 0.0098(6) 0.3141(6) 0.034(2) Uani 1 1 d . . . . .
H4A H 0.169818 0.022888 0.288482 0.040 Uiso 1 1 calc R U . . .
C5 C 0.2556(5) 0.0627(5) 0.3610(6) 0.026(2) Uani 1 1 d . . . . .
H5 H 0.233898 0.112068 0.368802 0.032 Uiso 1 1 calc R U . . .
C6 C 0.3270(4) 0.0454(5) 0.3982(5) 0.0159(16) Uani 1 1 d . . . . .
C7 C 0.3649(4) 0.1050(5) 0.4460(5) 0.0156(15) Uani 1 1 d . . . . .
H7 H 0.339566 0.153000 0.450314 0.019 Uiso 1 1 calc R U . . .
N1 N 0.4299(3) 0.0983(4) 0.4829(4) 0.0149(13) Uani 1 1 d . . . . .
C8 C 0.4636(4) 0.1658(4) 0.5254(5) 0.0163(15) Uani 1 1 d . . . . .
H8A H 0.424019 0.205766 0.533436 0.020 Uiso 1 1 calc R U . . .
H8B H 0.505268 0.187411 0.490294 0.020 Uiso 1 1 calc R U . . .
C9 C 0.4942(4) 0.1410(4) 0.6092(5) 0.0172(16) Uani 1 1 d . . . . .
H9A H 0.524723 0.182738 0.635010 0.021 Uiso 1 1 calc R U . . .
H9B H 0.451603 0.128145 0.648055 0.021 Uiso 1 1 calc R U . . .
N2 N 0.5429(3) 0.0730(4) 0.5946(4) 0.0159(14) Uani 1 1 d . . . . .
H2A H 0.591798 0.094539 0.571783 0.019 Uiso 1 1 calc R U . . .
C10 C 0.5662(5) 0.0334(5) 0.6731(5) 0.0184(17) Uani 1 1 d . . . . .
H10A H 0.594416 0.070024 0.709430 0.022 Uiso 1 1 calc R U . . .
H10B H 0.601840 -0.008543 0.658154 0.022 Uiso 1 1 calc R U . . .
C11 C 0.500000 0.000000 0.7242(8) 0.026(3) Uani 1 2 d S T P . .
H11A H 0.520581 -0.040778 0.761346 0.031 Uiso 0.5 1 calc R U P . .
H11B H 0.479417 0.040778 0.761344 0.031 Uiso 0.5 1 calc R U P . .
Fe2 Fe 0.500000 0.500000 0.48529(12) 0.0136(4) Uani 1 2 d S T P A .
O2 O 0.4599(3) 0.5746(3) 0.4080(4) 0.0188(12) Uani 1 1 d . . . . .
C12 C 0.4883(4) 0.6375(4) 0.3724(5) 0.0154(16) Uani 1 1 d . . . . .
C13 C 0.4395(5) 0.6805(5) 0.3199(6) 0.0213(18) Uani 1 1 d . . . . .
H13 H 0.387522 0.665890 0.312930 0.026 Uiso 1 1 calc R U . . .
C14 C 0.4679(6) 0.7447(5) 0.2782(6) 0.0268(19) Uani 1 1 d . . . . .
H14 H 0.434927 0.773636 0.242555 0.032 Uiso 1 1 calc R U . . .
C15 C 0.5447(5) 0.7673(5) 0.2879(6) 0.026(2) Uani 1 1 d . . . . .
H15 H 0.563674 0.810930 0.258549 0.032 Uiso 1 1 calc R U . . .
C16 C 0.5914(5) 0.7266(4) 0.3393(6) 0.0208(17) Uani 1 1 d . . . . .
H16 H 0.643579 0.741317 0.344641 0.025 Uiso 1 1 calc R U . . .
C17 C 0.5644(4) 0.6622(4) 0.3856(5) 0.0131(15) Uani 1 1 d . . . . .
C18 C 0.6171(5) 0.6246(4) 0.4406(5) 0.0166(16) Uani 1 1 d . . . . .
H18 H 0.667593 0.644692 0.443622 0.020 Uiso 1 1 calc R U . . .
N3 N 0.6018(4) 0.5657(3) 0.4866(4) 0.0157(13) Uani 1 1 d . . . . .
C19 C 0.6630(5) 0.5353(5) 0.5413(6) 0.027(2) Uani 1 1 d . . . . .
H19A H 0.663117 0.562683 0.596350 0.032 Uiso 1 1 calc R U . . .
H19B H 0.713437 0.543010 0.513971 0.032 Uiso 1 1 calc R U . . .
C20 C 0.6491(5) 0.4518(5) 0.5554(7) 0.032(2) Uani 1 1 d . . . . .
H20A H 0.659090 0.423103 0.502399 0.038 Uiso 1 1 calc R U . . .
H20B H 0.684083 0.432310 0.599838 0.038 Uiso 1 1 calc R U . . .
N4 N 0.5678(4) 0.4406(4) 0.5823(5) 0.0216(15) Uani 1 1 d D . . . .
O3 O 0.6349(3) 0.2789(3) 0.5864(4) 0.0311(15) Uani 1 1 d . . . . .
O4 O 0.7372(3) 0.2568(4) 0.4846(8) 0.0345(16) Uani 1 1 d . . . . .
O5 O 0.6888(3) 0.1501(3) 0.5698(5) 0.0329(16) Uani 1 1 d . . . . .
S S 0.69909(11) 0.23222(10) 0.56069(19) 0.0246(4) Uani 1 1 d . . . . .
C24 C 0.7703(5) 0.2505(5) 0.6422(7) 0.027(2) Uani 1 1 d . . . . .
F1 F 0.7918(3) 0.3256(3) 0.6420(4) 0.0398(14) Uani 1 1 d . . . . .
F2 F 0.8338(3) 0.2095(3) 0.6305(4) 0.0317(12) Uani 1 1 d . . . . .
F3 F 0.7450(3) 0.2354(4) 0.7198(4) 0.0455(17) Uani 1 1 d . . . . .
C21 C 0.5672(11) 0.4542(10) 0.6718(11) 0.018(4) Uiso 0.5 1 d D . P A -1
H21A H 0.601436 0.497586 0.685680 0.021 Uiso 0.5 1 calc R U P A -1
H21B H 0.585914 0.408241 0.702154 0.021 Uiso 0.5 1 calc R U P A -1
C22 C 0.4860(9) 0.4725(9) 0.6996(11) 0.028(4) Uiso 0.5 1 d D . P A -1
H22A H 0.482471 0.467451 0.762038 0.034 Uiso 0.5 1 calc DR U P A -1
H22B H 0.450552 0.434666 0.674122 0.034 Uiso 0.5 1 calc R U P A -1
C23 C 0.4603(13) 0.5540(10) 0.6737(12) 0.024(5) Uiso 0.5 1 d D . P A -1
H4 H 0.559(4) 0.3933(17) 0.578(6) 0.02(2) Uiso 1 1 d D . . . .
H23A H 0.500(4) 0.591(3) 0.690(6) 0.023 Uiso 0.5 1 d D U P B -1
H23B H 0.413(4) 0.566(5) 0.706(5) 0.023 Uiso 0.5 1 d D U P C -1

loop_
_atom_site_aniso_label
_atom_site_aniso_U_11
_atom_site_aniso_U_22
_atom_site_aniso_U_33
_atom_site_aniso_U_23
_atom_site_aniso_U_13
_atom_site_aniso_U_12
Fe1 0.0079(7) 0.0145(8) 0.0121(9) 0.000 0.000 0.0014(6)
O1 0.011(2) 0.020(3) 0.018(3) -0.001(2) 0.000(2) 0.003(2)
C2 0.018(4) 0.028(4) 0.011(4) -0.008(3) 0.002(3) 0.000(3)
C3 0.019(4) 0.034(5) 0.018(4) -0.010(4) -0.003(4) -0.007(3)
C4 0.024(5) 0.045(6) 0.031(5) -0.002(5) -0.017(4) 0.007(4)
C5 0.017(4) 0.030(5) 0.032(5) -0.001(4) -0.008(4) 0.009(3)
C6 0.010(3) 0.028(4) 0.011(4) -0.006(3) -0.002(3) -0.001(3)
C7 0.009(3) 0.025(4) 0.014(4) 0.001(3) -0.001(3) -0.001(3)
N1 0.013(3) 0.019(3) 0.013(3) -0.007(3) -0.005(3) 0.000(2)
C8 0.019(4) 0.014(3) 0.016(4) -0.008(3) -0.003(3) 0.000(3)
C9 0.015(4) 0.018(4) 0.019(4) -0.006(4) -0.004(3) -0.002(3)
N2 0.011(3) 0.022(3) 0.015(3) 0.004(3) -0.001(3) -0.003(2)
C10 0.017(4) 0.024(4) 0.015(4) 0.002(3) -0.003(3) 0.001(3)
C11 0.030(6) 0.028(6) 0.018(6) 0.000 0.000 -0.012(5)
Fe2 0.0187(8) 0.0103(7) 0.0117(9) 0.000 0.000 -0.0029(6)
O2 0.022(3) 0.016(3) 0.018(3) 0.007(2) -0.001(2) -0.007(2)
C12 0.023(4) 0.015(4) 0.009(4) 0.001(3) 0.002(3) -0.001(3)
C13 0.017(4) 0.019(4) 0.027(5) 0.010(4) -0.005(4) 0.000(3)
C14 0.034(5) 0.021(4) 0.025(4) 0.012(4) 0.002(4) 0.004(4)
C15 0.031(5) 0.021(4) 0.027(5) 0.009(4) 0.004(4) -0.004(3)
C16 0.028(4) 0.015(4) 0.020(4) -0.002(3) 0.004(4) -0.008(3)
C17 0.024(4) 0.012(3) 0.004(3) 0.000(3) -0.001(3) -0.002(3)
C18 0.023(4) 0.012(3) 0.015(4) -0.005(3) 0.003(3) -0.005(3)
N3 0.022(3) 0.013(3) 0.012(3) 0.001(3) -0.008(3) 0.000(2)
C19 0.027(4) 0.026(4) 0.027(5) 0.008(4) -0.015(4) -0.003(3)
C20 0.029(4) 0.028(4) 0.037(5) 0.008(5) -0.013(5) 0.000(3)
N4 0.035(4) 0.012(3) 0.018(4) 0.002(3) 0.002(3) -0.003(3)
O3 0.027(3) 0.027(3) 0.039(4) -0.002(3) 0.008(3) 0.010(2)
O4 0.028(3) 0.037(4) 0.039(4) 0.000(3) 0.013(4) -0.004(3)
O5 0.020(3) 0.016(3) 0.063(5) -0.004(3) 0.008(3) -0.003(2)
S 0.0183(9) 0.0174(9) 0.0379(12) -0.0021(10) 0.0087(10) -0.0025(7)
C24 0.021(4) 0.026(4) 0.035(5) -0.004(4) 0.014(4) 0.002(3)
F1 0.033(3) 0.027(3) 0.059(4) -0.017(3) -0.001(3) -0.004(2)
F2 0.023(3) 0.028(3) 0.044(3) -0.007(2) 0.003(2) 0.001(2)
F3 0.043(3) 0.058(4) 0.035(4) 0.002(3) 0.010(3) 0.002(3)

loop_
_atom_type_symbol
_atom_type_description
_atom_type_scat_dispersion_real
_atom_type_scat_dispersion_imag
_atom_type_scat_source
C C 0.0181 0.0091 'International Tables Vol C Tables 4.2.6.8 and 6.1.1.4'
H H 0.0000 0.0000 'International Tables Vol C Tables 4.2.6.8 and 6.1.1.4'
F F 0.0727 0.0534 'International Tables Vol C Tables 4.2.6.8 and 6.1.1.4'
Fe Fe -1.1336 3.1974 'International Tables Vol C Tables 4.2.6.8 and 6.1.1.4'
N N 0.0311 0.0180 'International Tables Vol C Tables 4.2.6.8 and 6.1.1.4'
O O 0.0492 0.0322 'International Tables Vol C Tables 4.2.6.8 and 6.1.1.4'
S S 0.3331 0.5567 'International Tables Vol C Tables 4.2.6.8 and 6.1.1.4'

loop_
_geom_angle_atom_site_label_1
_geom_angle_atom_site_label_2
_geom_angle_atom_site_label_3
_geom_angle
_geom_angle_site_symmetry_1
_geom_angle_site_symmetry_3
_geom_angle_publ_flag
O1 Fe1 O1 107.5(4) 2_655 . ?
O1 Fe1 N1 85.8(2) . . ?
O1 Fe1 N1 89.8(2) . 2_655 ?
O1 Fe1 N1 89.8(2) 2_655 . ?
O1 Fe1 N1 85.7(2) 2_655 2_655 ?
O1 Fe1 N2 157.3(2) . . ?
O1 Fe1 N2 87.3(2) . 2_655 ?
O1 Fe1 N2 157.3(2) 2_655 2_655 ?
O1 Fe1 N2 87.3(2) 2_655 . ?
N1 Fe1 N1 172.6(4) . 2_655 ?
N1 Fe1 N2 108.8(3) 2_655 . ?
N1 Fe1 N2 77.0(2) 2_655 2_655 ?
N1 Fe1 N2 108.8(3) . 2_655 ?
N1 Fe1 N2 77.0(2) . . ?
N2 Fe1 N2 84.6(3) . 2_655 ?
C1 O1 Fe1 135.0(5) . . ?
O1 C1 C2 118.4(7) . . ?
O1 C1 C6 122.8(7) . . ?
C6 C1 C2 118.8(7) . . ?
C1 C2 H2 120.1 . . ?
C3 C2 C1 119.9(8) . . ?
C3 C2 H2 120.1 . . ?
C2 C3 H3 119.7 . . ?
C2 C3 C4 120.7(8) . . ?
C4 C3 H3 119.7 . . ?
C3 C4 H4A 119.8 . . ?
C5 C4 C3 120.3(8) . . ?
C5 C4 H4A 119.8 . . ?
C4 C5 H5 119.5 . . ?
C4 C5 C6 121.1(8) . . ?
C6 C5 H5 119.5 . . ?
C1 C6 C7 122.9(7) . . ?
C5 C6 C1 119.2(7) . . ?
C5 C6 C7 117.9(7) . . ?
C6 C7 H7 117.4 . . ?
N1 C7 C6 125.3(7) . . ?
N1 C7 H7 117.4 . . ?
C7 N1 Fe1 128.1(5) . . ?
C7 N1 C8 119.1(6) . . ?
C8 N1 Fe1 112.8(4) . . ?
N1 C8 H8A 110.0 . . ?
N1 C8 H8B 110.0 . . ?
N1 C8 C9 108.3(6) . . ?
H8A C8 H8B 108.4 . . ?
C9 C8 H8A 110.0 . . ?
C9 C8 H8B 110.0 . . ?
C8 C9 H9A 110.2 . . ?
C8 C9 H9B 110.2 . . ?
H9A C9 H9B 108.5 . . ?
N2 C9 C8 107.6(6) . . ?
N2 C9 H9A 110.2 . . ?
N2 C9 H9B 110.2 . . ?
Fe1 N2 H2A 104.1 . . ?
C9 N2 Fe1 112.6(4) . . ?
C9 N2 H2A 104.1 . . ?
C10 N2 Fe1 116.3(5) . . ?
C10 N2 C9 113.9(6) . . ?
C10 N2 H2A 104.1 . . ?
N2 C10 H10A 108.7 . . ?
N2 C10 H10B 108.7 . . ?
N2 C10 C11 114.4(7) . . ?
H10A C10 H10B 107.6 . . ?
C11 C10 H10A 108.7 . . ?
C11 C10 H10B 108.7 . . ?
C10 C11 C10 116.3(10) 2_655 . ?
C10 C11 H11A 108.2 . . ?
C10 C11 H11A 108.2 2_655 . ?
C10 C11 H11B 108.2 2_655 . ?
C10 C11 H11B 108.2 . . ?
H11A C11 H11B 107.4 . . ?
O2 Fe2 O2 101.1(4) 2_665 . ?
O2 Fe2 N3 93.9(3) 2_665 . ?
O2 Fe2 N3 93.9(3) . 2_665 ?
O2 Fe2 N3 86.8(2) 2_665 2_665 ?
O2 Fe2 N3 86.8(2) . . ?
O2 Fe2 N4 164.0(2) 2_665 2_665 ?
O2 Fe2 N4 164.0(2) . . ?
O2 Fe2 N4 85.7(2) 2_665 . ?
O2 Fe2 N4 85.7(2) . 2_665 ?
N3 Fe2 N3 178.9(4) . 2_665 ?
N3 Fe2 N4 101.0(3) 2_665 . ?
N3 Fe2 N4 78.2(2) 2_665 2_665 ?
N3 Fe2 N4 101.0(3) . 2_665 ?
N3 Fe2 N4 78.2(2) . . ?
N4 Fe2 N4 91.7(4) 2_665 . ?
C12 O2 Fe2 133.9(5) . . ?
O2 C12 C13 117.7(7) . . ?
O2 C12 C17 122.8(7) . . ?
C13 C12 C17 119.5(7) . . ?
C12 C13 H13 120.2 . . ?
C14 C13 C12 119.6(8) . . ?
C14 C13 H13 120.2 . . ?
C13 C14 H14 119.5 . . ?
C13 C14 C15 121.0(8) . . ?
C15 C14 H14 119.5 . . ?
C14 C15 H15 120.3 . . ?
C16 C15 C14 119.5(8) . . ?
C16 C15 H15 120.3 . . ?
C15 C16 H16 119.2 . . ?
C15 C16 C17 121.6(8) . . ?
C17 C16 H16 119.2 . . ?
C12 C17 C16 118.6(7) . . ?
C12 C17 C18 123.8(7) . . ?
C16 C17 C18 117.5(7) . . ?
C17 C18 H18 117.4 . . ?
N3 C18 C17 125.3(7) . . ?
N3 C18 H18 117.4 . . ?
C18 N3 Fe2 127.0(5) . . ?
C18 N3 C19 117.9(7) . . ?
C19 N3 Fe2 114.8(5) . . ?
N3 C19 H19A 109.9 . . ?
N3 C19 H19B 109.9 . . ?
N3 C19 C20 108.7(7) . . ?
H19A C19 H19B 108.3 . . ?
C20 C19 H19A 109.9 . . ?
C20 C19 H19B 109.9 . . ?
C19 C20 H20A 109.9 . . ?
C19 C20 H20B 109.9 . . ?
H20A C20 H20B 108.3 . . ?
N4 C20 C19 108.9(7) . . ?
N4 C20 H20A 109.9 . . ?
N4 C20 H20B 109.9 . . ?
Fe2 N4 H4 108(6) . . ?
C20 N4 Fe2 104.7(5) . . ?
C20 N4 H4 106(6) . . ?
C21 N4 Fe2 127.2(8) . . ?
C21 N4 C20 105.4(10) . . ?
C21 N4 H4 104(6) . . ?
O3 S O5 115.6(4) . . ?
O3 S C24 103.5(4) . . ?
O4 S O3 115.2(4) . . ?
O4 S O5 115.8(4) . . ?
O4 S C24 102.8(5) . . ?
O5 S C24 100.8(4) . . ?
F1 C24 S 110.8(7) . . ?
F2 C24 S 112.2(6) . . ?
F2 C24 F1 106.6(7) . . ?
F3 C24 S 113.0(6) . . ?
F3 C24 F1 106.6(8) . . ?
F3 C24 F2 107.3(8) . . ?
N4 C21 H21A 109.9 . . ?
N4 C21 H21B 109.9 . . ?
N4 C21 C22 109.1(14) . . ?
H21A C21 H21B 108.3 . . ?
C22 C21 H21A 109.9 . . ?
C22 C21 H21B 109.9 . . ?
C21 C22 H22A 109.0 . . ?
C21 C22 H22B 109.0 . . ?
C21 C22 C23 112.8(15) . . ?
H22A C22 H22B 107.8 . . ?
C23 C22 H22A 109.0 . . ?
C23 C22 H22B 109.0 . . ?
C22 C23 H23A 109(4) . . ?
C22 C23 H23B 107(3) . . ?
H23A C23 H23B 109(2) . . ?

loop_
_geom_bond_atom_site_label_1
_geom_bond_atom_site_label_2
_geom_bond_distance
_geom_bond_site_symmetry_2
_geom_bond_publ_flag
Fe1 O1 1.934(6) 2_655 ?
Fe1 O1 1.934(6) . ?
Fe1 N1 2.114(6) . ?
Fe1 N1 2.114(6) 2_655 ?
Fe1 N2 2.196(7) . ?
Fe1 N2 2.196(7) 2_655 ?
O1 C1 1.314(9) . ?
C1 C2 1.419(11) . ?
C1 C6 1.413(11) . ?
C2 H2 0.9500 . ?
C2 C3 1.384(11) . ?
C3 H3 0.9500 . ?
C3 C4 1.392(13) . ?
C4 H4A 0.9500 . ?
C4 C5 1.358(13) . ?
C5 H5 0.9500 . ?
C5 C6 1.411(11) . ?
C6 C7 1.445(11) . ?
C7 H7 0.9500 . ?
C7 N1 1.281(9) . ?
N1 C8 1.477(9) . ?
C8 H8A 0.9900 . ?
C8 H8B 0.9900 . ?
C8 C9 1.488(11) . ?
C9 H9A 0.9900 . ?
C9 H9B 0.9900 . ?
C9 N2 1.480(9) . ?
N2 H2A 1.0000 . ?
N2 C10 1.474(9) . ?
C10 H10A 0.9900 . ?
C10 H10B 0.9900 . ?
C10 C11 1.524(10) . ?
C11 H11A 0.9900 . ?
C11 H11B 0.9900 . ?
Fe2 O2 1.916(6) 2_665 ?
Fe2 O2 1.916(6) . ?
Fe2 N3 2.117(6) 2_665 ?
Fe2 N3 2.117(6) . ?
Fe2 N4 2.195(7) . ?
Fe2 N4 2.194(7) 2_665 ?
O2 C12 1.329(9) . ?
C12 C13 1.406(11) . ?
C12 C17 1.413(10) . ?
C13 H13 0.9500 . ?
C13 C14 1.390(11) . ?
C14 H14 0.9500 . ?
C14 C15 1.408(13) . ?
C15 H15 0.9500 . ?
C15 C16 1.353(13) . ?
C16 H16 0.9500 . ?
C16 C17 1.421(11) . ?
C17 C18 1.425(11) . ?
C18 H18 0.9500 . ?
C18 N3 1.286(10) . ?
N3 C19 1.472(10) . ?
C19 H19A 0.9900 . ?
C19 H19B 0.9900 . ?
C19 C20 1.495(11) . ?
C20 H20A 0.9900 . ?
C20 H20B 0.9900 . ?
C20 N4 1.494(11) . ?
N4 C21 1.431(19) . ?
N4 H4 0.84(3) . ?
O3 S 1.444(6) . ?
O4 S 1.437(11) . ?
O5 S 1.452(5) . ?
S C24 1.816(11) . ?
C24 F1 1.365(10) . ?
C24 F2 1.332(10) . ?
C24 F3 1.326(11) . ?
C21 H21A 0.9900 . ?
C21 H21B 0.9900 . ?
C21 C22 1.518(19) . ?
C22 H22A 0.9900 . ?
C22 H22B 0.9900 . ?
C22 C23 1.548(18) . ?
C23 H23A 0.985(13) . ?
C23 H23B 0.987(13) . ?

loop_
_geom_torsion_atom_site_label_1
_geom_torsion_atom_site_label_2
_geom_torsion_atom_site_label_3
_geom_torsion_atom_site_label_4
_geom_torsion
_geom_torsion_site_symmetry_1
_geom_torsion_site_symmetry_2
_geom_torsion_site_symmetry_3
_geom_torsion_site_symmetry_4
_geom_torsion_publ_flag
Fe1 O1 C1 C2 -175.0(5) . . . . ?
Fe1 O1 C1 C6 5.6(12) . . . . ?
Fe1 N1 C8 C9 -44.5(7) . . . . ?
Fe1 N2 C10 C11 -70.4(7) . . . . ?
O1 C1 C2 C3 -176.5(7) . . . . ?
O1 C1 C6 C5 178.6(8) . . . . ?
O1 C1 C6 C7 -1.6(13) . . . . ?
C1 C2 C3 C4 -2.9(13) . . . . ?
C1 C6 C7 N1 0.6(13) . . . . ?
C2 C1 C6 C5 -0.9(12) . . . . ?
C2 C1 C6 C7 179.0(7) . . . . ?
C2 C3 C4 C5 0.8(15) . . . . ?
C3 C4 C5 C6 1.3(15) . . . . ?
C4 C5 C6 C1 -1.2(13) . . . . ?
C4 C5 C6 C7 178.9(9) . . . . ?
C5 C6 C7 N1 -179.5(8) . . . . ?
C6 C1 C2 C3 2.9(12) . . . . ?
C6 C7 N1 Fe1 -2.9(12) . . . . ?
C6 C7 N1 C8 176.6(7) . . . . ?
C7 N1 C8 C9 135.8(7) . . . . ?
N1 C8 C9 N2 50.4(8) . . . . ?
C8 C9 N2 Fe1 -34.3(7) . . . . ?
C8 C9 N2 C10 -169.5(6) . . . . ?
C9 N2 C10 C11 63.0(8) . . . . ?
N2 C10 C11 C10 36.6(5) . . . 2_655 ?
Fe2 O2 C12 C13 -177.6(6) . . . . ?
Fe2 O2 C12 C17 2.1(12) . . . . ?
Fe2 N3 C19 C20 21.7(9) . . . . ?
Fe2 N4 C21 C22 37.1(17) . . . . ?
O2 C12 C13 C14 -177.0(8) . . . . ?
O2 C12 C17 C16 174.9(7) . . . . ?
O2 C12 C17 C18 -2.7(12) . . . . ?
C12 C13 C14 C15 -0.2(14) . . . . ?
C12 C17 C18 N3 -2.2(12) . . . . ?
C13 C12 C17 C16 -5.4(11) . . . . ?
C13 C12 C17 C18 177.0(8) . . . . ?
C13 C14 C15 C16 -0.7(14) . . . . ?
C14 C15 C16 C17 -1.5(13) . . . . ?
C15 C16 C17 C12 4.6(12) . . . . ?
C15 C16 C17 C18 -177.7(8) . . . . ?
C16 C17 C18 N3 -179.8(8) . . . . ?
C17 C12 C13 C14 3.3(13) . . . . ?
C17 C18 N3 Fe2 7.1(11) . . . . ?
C17 C18 N3 C19 -178.6(8) . . . . ?
C18 N3 C19 C20 -153.2(8) . . . . ?
N3 C19 C20 N4 -49.7(10) . . . . ?
C19 C20 N4 Fe2 52.4(8) . . . . ?
C19 C20 N4 C21 -83.7(11) . . . . ?
C20 N4 C21 C22 159.8(11) . . . . ?
N4 C21 C22 C23 -74.5(17) . . . . ?
O3 S C24 F1 -63.2(7) . . . . ?
O3 S C24 F2 177.8(6) . . . . ?
O3 S C24 F3 56.3(7) . . . . ?
O4 S C24 F1 57.1(7) . . . . ?
O4 S C24 F2 -62.0(7) . . . . ?
O4 S C24 F3 176.6(6) . . . . ?
O5 S C24 F1 176.9(6) . . . . ?
O5 S C24 F2 57.9(7) . . . . ?
O5 S C24 F3 -63.6(7) . . . . ?

loop_
_twin_individual_id
_twin_individual_mass_fraction_refined
1 0.956(16)
2 0.044(16)
